data_4512378
loop_
_publ_author_name
'Qu, Feng'
'Zhu, Qian-Qian'
'Liu, Chun-Li'

_publ_section_title
;
 Crystallization in Ionic Liquids: Synthesis, Properties, and Polymorphs
 of Uranyl Salts
;
_journal_issue 12
_journal_name_full 'Crystal Growth &amp; Design'
_journal_page_first 6421
_journal_paper_doi 10.1021/cg501277d
_journal_volume 14
_journal_year 2014
_chemical_formula_moiety 'C5 N5 O2 S5 U, 3(C8 H15 N2)'
_chemical_formula_sum 'C29 H45 N11 O2 S5 U'
_chemical_formula_weight 978.09
_chemical_name_systematic
;
 ?
;
_space_group_crystal_system monoclinic
_space_group_IT_number 14
_space_group_name_Hall '-P 2ybc'
_space_group_name_H-M_alt 'P 1 21/c 1'
_symmetry_space_group_name_Hall '-P 2ybc'
_symmetry_space_group_name_H-M 'P 1 21/c 1'
_atom_sites_solution_hydrogens geom
_atom_sites_solution_primary iterative
_audit_creation_date 2014-08-05
_audit_creation_method
;
Olex2 1.2
(compiled 2013.11.15 svn.r2834 for OlexSys, GUI svn.r4720)
;
_cell_angle_alpha 90
_cell_angle_beta 110.211(5)
_cell_angle_gamma 90
_cell_formula_units_Z 4
_cell_length_a 16.7336(7)
_cell_length_b 17.8778(7)
_cell_length_c 14.9349(8)
_cell_measurement_reflns_used 9743
_cell_measurement_temperature 290(2)
_cell_measurement_theta_max 26.4400
_cell_measurement_theta_min 3.3640
_cell_volume 4192.8(4)
_computing_cell_refinement
;
CrysAlisPro, Agilent Technologies,
Version 1.171.36.28 (release 01-02-2013 CrysAlis171 .NET)
(compiled Feb  1 2013,16:14:44)
;
_computing_data_collection
;
CrysAlisPro, Agilent Technologies,
Version 1.171.36.28 (release 01-02-2013 CrysAlis171 .NET)
(compiled Feb  1 2013,16:14:44)
;
_computing_data_reduction
;
CrysAlisPro, Agilent Technologies,
Version 1.171.36.28 (release 01-02-2013 CrysAlis171 .NET)
(compiled Feb  1 2013,16:14:44)
;
_computing_molecular_graphics 'Olex2 (Dolomanov et al., 2009)'
_computing_publication_material 'Olex2 (Dolomanov et al., 2009)'
_computing_structure_refinement 'ShelXL (Sheldrick, 2008)'
_computing_structure_solution 'olex2.solve (Bourhis et al., 2013)'
_diffrn_ambient_temperature 290(2)
_diffrn_detector_area_resol_mean 10.4713
_diffrn_measured_fraction_theta_full 0.9977
_diffrn_measured_fraction_theta_max 0.8971
_diffrn_measurement_details
;
  1 omega  -15.00   81.00   1.0000    7.0000
omega____ theta____ kappa____ phi______ frames
    -       12.2066   57.0000  -90.0000 96

  2 omega  -58.00   31.00   1.0000    7.0000
omega____ theta____ kappa____ phi______ frames
    -       12.2066  -57.0000  120.0000 89

  3 omega   62.00   88.00   1.0000    7.0000
omega____ theta____ kappa____ phi______ frames
    -       12.2066  178.0000 -180.0000 26

  4 omega  -17.00   60.00   1.0000    7.0000
omega____ theta____ kappa____ phi______ frames
    -       12.2066   57.0000   90.0000 77

  5 omega -101.00  -32.00   1.0000    7.0000
omega____ theta____ kappa____ phi______ frames
    -      -12.4410  178.0000 -180.0000 69
;
_diffrn_measurement_device_type 'Xcalibur, Atlas, Gemini ultra'
_diffrn_measurement_method '\w scans'
_diffrn_orient_matrix_UB_11 -0.0072843000
_diffrn_orient_matrix_UB_12 -0.0311767000
_diffrn_orient_matrix_UB_13 0.0255082000
_diffrn_orient_matrix_UB_21 -0.0301911000
_diffrn_orient_matrix_UB_22 0.0211153000
_diffrn_orient_matrix_UB_23 0.0130070000
_diffrn_orient_matrix_UB_31 -0.0328123000
_diffrn_orient_matrix_UB_32 -0.0124726000
_diffrn_orient_matrix_UB_33 -0.0417385000
_diffrn_radiation_monochromator graphite
_diffrn_radiation_type 'Mo K\a'
_diffrn_radiation_wavelength 0.7107
_diffrn_reflns_av_R_equivalents 0.0437
_diffrn_reflns_av_unetI/netI 0.0423
_diffrn_reflns_Laue_measured_fraction_full 0.998
_diffrn_reflns_Laue_measured_fraction_max 0.998
_diffrn_reflns_limit_h_max 20
_diffrn_reflns_limit_h_min -20
_diffrn_reflns_limit_k_max 22
_diffrn_reflns_limit_k_min -22
_diffrn_reflns_limit_l_max 18
_diffrn_reflns_limit_l_min -18
_diffrn_reflns_number 34723
_diffrn_reflns_point_group_measured_fraction_full 0.998
_diffrn_reflns_point_group_measured_fraction_max 0.998
_diffrn_reflns_theta_full 25.242
_diffrn_reflns_theta_max 26.372
_diffrn_reflns_theta_min 3.122
_diffrn_source 'Enhance (Mo) X-ray Source'
_exptl_absorpt_coefficient_mu 4.160
_exptl_absorpt_correction_T_max 1.00000
_exptl_absorpt_correction_T_min 0.41603
_exptl_absorpt_correction_type multi-scan
_exptl_absorpt_process_details
;
CrysAlisPro, Agilent Technologies,
Version 1.171.36.28 (release 01-02-2013 CrysAlis171 .NET)
(compiled Feb  1 2013,16:14:44)
Empirical absorption correction using spherical harmonics,
 implemented in SCALE3 ABSPACK scaling algorithm.
;
_exptl_crystal_colour
;
;
_exptl_crystal_density_diffrn 1.549
_exptl_crystal_description
;
;
_exptl_crystal_F_000 1936
_exptl_crystal_size_max 0.2
_exptl_crystal_size_mid 0.1
_exptl_crystal_size_min 0.1
_refine_diff_density_max 1.185
_refine_diff_density_min -1.578
_refine_diff_density_rms 0.116
_refine_ls_extinction_method none
_refine_ls_goodness_of_fit_ref 1.043
_refine_ls_hydrogen_treatment constr
_refine_ls_matrix_type full
_refine_ls_number_parameters 427
_refine_ls_number_reflns 8566
_refine_ls_number_restraints 4
_refine_ls_restrained_S_all 1.048
_refine_ls_R_factor_all 0.0763
_refine_ls_R_factor_gt 0.0428
_refine_ls_shift/su_max 0.010
_refine_ls_shift/su_mean 0.000
_refine_ls_structure_factor_coef Fsqd
_refine_ls_weighting_details 'w=1/[\s^2^(Fo^2^)+(0.0550P)^2^+4.7935P] where P=(Fo^2^+2Fc^2^)/3'
_refine_ls_weighting_scheme calc
_refine_ls_wR_factor_gt 0.1000
_refine_ls_wR_factor_ref 0.1173
_reflns_Friedel_coverage 0.000
_reflns_number_gt 5879
_reflns_number_total 8566
_reflns_threshold_expression 'I > 2\s(I)'
_cod_data_source_file cg501277d_si_002.cif
_cod_data_source_block 2
_cod_depositor_comments 'Adding full bibliography for 4512377--4512386.cif.'
_cod_original_cell_volume 4192.8(3)
_cod_database_code 4512378
_shelxl_version_number 2013-3
_chemical_oxdiff_formula 'C1 H1 N1 O1 S1'
_shelx_space_group_comment
;
The symmetry employed for this shelxl refinement is uniquely defined
by the following loop, which should always be used as a source of
symmetry information in preference to the above space-group names.
They are only intended as comments.
;
_shelx_estimated_absorpt_t_max 0.681
_shelx_estimated_absorpt_t_min 0.490
_reflns_odcompleteness_completeness 99.77
_reflns_odcompleteness_iscentric 1
_reflns_odcompleteness_theta 26.32
_olex2_refinement_description
;
1. Others
 Fixed Uiso: H6(0.15) H7(0.119) H8(0.121) H9A(0.314) H9B(0.314) H9C(0.314)
 H10A(0.243) H10B(0.243) H11A(0.306) H11B(0.306) H12A(0.318) H12B(0.318)
 H13A(0.326) H13B(0.326) H13C(0.326) H14(0.148) H15(0.131) H16(0.114)
 H17A(0.213) H17B(0.213) H17C(0.213) H18A(0.247) H18B(0.247) H19A(0.195)
 H19B(0.195) H20A(0.279) H20B(0.279) H21A(0.185) H21B(0.185) H21C(0.185)
 H22(0.091) H23(0.101) H24(0.108) H25A(0.185) H25B(0.185) H25C(0.185)
 H26A(0.12) H26B(0.12) H27A(0.12) H27B(0.12) H28A(0.171) H28B(0.171) H29A(0.39)
 H29B(0.39) H29C(0.39)
 Fixed X: H6(0.8412) H7(1.0871) H8(1.0661) H9A(0.9299) H9B(0.9815) H9C(0.8821)
 H10A(0.8329) H10B(0.9193) H11A(0.862) H11B(0.9507) H12A(0.8395) H12B(0.8804)
 H13A(0.7333) H13B(0.7282) H13C(0.7733) H14(0.6657) H15(0.4535) H16(0.4346)
 H17A(0.5956) H17B(0.5199) H17C(0.6145) H18A(0.577) H18B(0.6516) H19A(0.6409)
 H19B(0.7087) H20A(0.789) H20B(0.7678) H21A(0.6824) H21B(0.6381) H21C(0.7251)
 H22(0.28) H23(0.4753) H24(0.3561) H25A(0.3994) H25B(0.4796) H25C(0.4713)
 H26A(0.214) H26B(0.1697) H27A(0.1998) H27B(0.1507) H28A(0.0914) H28B(0.0394)
 H29A(-0.0203) H29B(0.0688) H29C(0.0437)
 Fixed Y: H6(0.7744) H7(0.8079) H8(0.6768) H9A(0.8988) H9B(0.9259) H9C(0.9072)
 H10A(0.6507) H10B(0.6161) H11A(0.5978) H11B(0.5658) H12A(0.5037) H12B(0.4616)
 H13A(0.557) H13B(0.4677) H13C(0.5138) H14(0.7787) H15(0.6755) H16(0.8072)
 H17A(0.9091) H17B(0.9268) H17C(0.9138) H18A(0.5981) H18B(0.6508) H19A(0.5825)
 H19B(0.6462) H20A(0.5652) H20B(0.5161) H21A(0.5102) H21B(0.4772) H21C(0.4416)
 H22(0.8545) H23(0.7301) H24(0.647) H25A(0.9239) H25B(0.8756) H25C(0.9006)
 H26A(0.6882) H26B(0.7592) H27A(0.6243) H27B(0.6951) H28A(0.624) H28B(0.6819)
 H29A(0.5739) H29B(0.5304) H29C(0.5854)
 Fixed Z: H6(0.4093) H7(0.4782) H8(0.506) H9A(0.3372) H9B(0.4437) H9C(0.4128)
 H10A(0.4643) H10B(0.5371) H11A(0.3345) H11B(0.405) H12A(0.4723) H12B(0.4028)
 H13A(0.3359) H13B(0.3288) H13C(0.2675) H14(0.5946) H15(0.5834) H16(0.6042)
 H17A(0.6847) H17B(0.5869) H17C(0.5869) H18A(0.5298) H18B(0.5223) H19A(0.683)
 H19B(0.6876) H20A(0.6239) H20B(0.7032) H21A(0.5021) H21B(0.5729) H21C(0.5707)
 H22(0.3301) H23(0.325) H24(0.3178) H25A(0.2948) H25B(0.2939) H25C(0.3932)
 H26A(0.38) H26B(0.3179) H27A(0.2414) H27B(0.1814) H28A(0.3176) H28B(0.2372)
 H29A(0.1819) H29B(0.2145) H29C(0.1245)
;

loop_
_space_group_symop_operation_xyz
'x, y, z'
'-x, y+1/2, -z+1/2'
'-x, -y, -z'
'x, -y-1/2, z-1/2'

loop_
_atom_site_label
_atom_site_type_symbol
_atom_site_fract_x
_atom_site_fract_y
_atom_site_fract_z
_atom_site_U_iso_or_equiv
_atom_site_adp_type
_atom_site_occupancy
_atom_site_site_symmetry_order
_atom_site_calc_flag
_atom_site_refinement_flags_posn
_atom_site_refinement_flags_adp
U1 U 0.26565(2) 0.52108(2) 0.02090(2) 0.05451(10) Uani 1 1 d . .
N1 N 0.3773(4) 0.5450(4) 0.1735(5) 0.0844(18) Uani 1 1 d . .
N2 N 0.3244(4) 0.3999(4) 0.0924(5) 0.0819(18) Uani 1 1 d . .
N3 N 0.2004(4) 0.4183(4) -0.0858(5) 0.090(2) Uani 1 1 d . .
N4 N 0.1615(4) 0.5763(4) -0.1211(5) 0.0837(17) Uani 1 1 d . .
N5 N 0.2702(3) 0.6578(3) 0.0453(4) 0.0735(16) Uani 1 1 d . .
N6 N 0.9560(6) 0.8162(5) 0.4336(6) 0.109(3) Uani 1 1 d . .
N7 N 0.9386(6) 0.7031(6) 0.4610(6) 0.112(3) Uani 1 1 d . .
N8 N 0.5557(4) 0.8192(3) 0.6010(4) 0.0727(15) Uani 1 1 d . .
N9 N 0.5733(6) 0.7031(4) 0.5806(5) 0.100(2) Uani 1 1 d . .
N10 N 0.3927(4) 0.8152(3) 0.3296(4) 0.0689(14) Uani 1 1 d . .
N11 N 0.2904(4) 0.7429(4) 0.3233(4) 0.0750(16) Uani 1 1 d . .
O1 O 0.3433(3) 0.5300(2) -0.0335(3) 0.0692(12) Uani 1 1 d . .
O2 O 0.1885(3) 0.5156(3) 0.0759(4) 0.0806(14) Uani 1 1 d . .
S1 S 0.51794(17) 0.53649(19) 0.33640(19) 0.1294(10) Uani 1 1 d . .
S2 S 0.34493(13) 0.25164(11) 0.14728(16) 0.0834(6) Uani 1 1 d . .
S3 S 0.15264(15) 0.27884(13) -0.1636(2) 0.1072(8) Uani 1 1 d . .
S4 S 0.03510(19) 0.6299(2) -0.2773(2) 0.1492(12) Uani 1 1 d . .
S5 S 0.26655(14) 0.80839(11) 0.08065(16) 0.0885(6) Uani 1 1 d . .
C1 C 0.4358(5) 0.5408(4) 0.2407(6) 0.0721(19) Uani 1 1 d . .
C2 C 0.3332(4) 0.3388(4) 0.1157(4) 0.0632(16) Uani 1 1 d . .
C3 C 0.1802(4) 0.3612(4) -0.1185(5) 0.0722(19) Uani 1 1 d . .
C4 C 0.1084(5) 0.5972(4) -0.1869(6) 0.0757(19) Uani 1 1 d . .
C5 C 0.2686(4) 0.7201(4) 0.0601(5) 0.0603(15) Uani 1 1 d . .
C6 C 0.9010(7) 0.7664(9) 0.4306(7) 0.125(4) Uani 1 1 d . .
H6 H 0.8412 0.7744 0.4093 0.150 Uiso 1 1 calc R U
C7 C 1.0340(6) 0.7838(6) 0.4676(7) 0.099(3) Uani 1 1 d . .
H7 H 1.0871 0.8079 0.4782 0.119 Uiso 1 1 calc R U
C8 C 1.0229(6) 0.7137(6) 0.4832(7) 0.101(3) Uani 1 1 d . .
H8 H 1.0661 0.6768 0.5060 0.121 Uiso 1 1 calc R U
C9 C 0.9357(11) 0.8933(8) 0.4045(12) 0.210(8) Uani 1 1 d . .
H9A H 0.9299 0.8988 0.3372 0.314 Uiso 1 1 calc R U
H9B H 0.9815 0.9259 0.4437 0.314 Uiso 1 1 calc R U
H9C H 0.8821 0.9072 0.4128 0.314 Uiso 1 1 calc R U
C10 C 0.8922(10) 0.6367(11) 0.4720(10) 0.202(7) Uani 1 1 d D .
H10A H 0.8329 0.6507 0.4643 0.243 Uiso 1 1 calc R U
H10B H 0.9193 0.6161 0.5371 0.243 Uiso 1 1 calc R U
C11 C 0.8912(15) 0.5774(10) 0.3993(15) 0.255(11) Uani 1 1 d D .
H11A H 0.8620 0.5978 0.3345 0.306 Uiso 1 1 calc R U
H11B H 0.9507 0.5658 0.4050 0.306 Uiso 1 1 calc R U
C12 C 0.8477(13) 0.5060(11) 0.4099(17) 0.265(12) Uani 1 1 d D .
H12A H 0.8395 0.5037 0.4723 0.318 Uiso 1 1 calc R U
H12B H 0.8804 0.4616 0.4028 0.318 Uiso 1 1 calc R U
C13 C 0.7631(11) 0.5116(10) 0.3283(14) 0.217(8) Uani 1 1 d D .
H13A H 0.7333 0.5570 0.3359 0.326 Uiso 1 1 calc R U
H13B H 0.7282 0.4677 0.3288 0.326 Uiso 1 1 calc R U
H13C H 0.7733 0.5138 0.2675 0.326 Uiso 1 1 calc R U
C14 C 0.6093(7) 0.7689(7) 0.5925(8) 0.123(2) Uani 1 1 d . .
H14 H 0.6657 0.7787 0.5946 0.148 Uiso 1 1 calc R U
C15 C 0.4940(7) 0.7136(7) 0.5869(7) 0.109(3) Uani 1 1 d . .
H15 H 0.4535 0.6755 0.5834 0.131 Uiso 1 1 calc R U
C16 C 0.4839(5) 0.7842(6) 0.5985(6) 0.095(3) Uani 1 1 d . .
H16 H 0.4346 0.8072 0.6042 0.114 Uiso 1 1 calc R U
C17 C 0.5728(8) 0.8987(5) 0.6161(9) 0.142(4) Uani 1 1 d . .
H17A H 0.5956 0.9091 0.6847 0.213 Uiso 1 1 calc R U
H17B H 0.5199 0.9268 0.5869 0.213 Uiso 1 1 calc R U
H17C H 0.6145 0.9138 0.5869 0.213 Uiso 1 1 calc R U
C18 C 0.6192(12) 0.6364(7) 0.5640(9) 0.206(8) Uani 1 1 d . .
H18A H 0.5770 0.5981 0.5298 0.247 Uiso 1 1 calc R U
H18B H 0.6516 0.6508 0.5223 0.247 Uiso 1 1 calc R U
C19 C 0.6756(10) 0.6048(7) 0.6478(10) 0.163(5) Uani 1 1 d . .
H19A H 0.6409 0.5825 0.6830 0.195 Uiso 1 1 calc R U
H19B H 0.7087 0.6462 0.6876 0.195 Uiso 1 1 calc R U
C20 C 0.7426(12) 0.5421(8) 0.6413(12) 0.232(9) Uani 1 1 d D .
H20A H 0.7890 0.5652 0.6239 0.279 Uiso 1 1 calc R U
H20B H 0.7678 0.5161 0.7032 0.279 Uiso 1 1 calc R U
C21 C 0.6927(7) 0.4880(6) 0.5651(8) 0.123(2) Uani 1 1 d D .
H21A H 0.6824 0.5102 0.5021 0.185 Uiso 1 1 calc R U
H21B H 0.6381 0.4772 0.5729 0.185 Uiso 1 1 calc R U
H21C H 0.7251 0.4416 0.5707 0.185 Uiso 1 1 calc R U
C22 C 0.3142(5) 0.8125(4) 0.3281(5) 0.0758(19) Uani 1 1 d . .
H22 H 0.2800 0.8545 0.3301 0.091 Uiso 1 1 calc R U
C23 C 0.4208(5) 0.7446(5) 0.3252(6) 0.084(2) Uani 1 1 d . .
H23 H 0.4753 0.7301 0.3250 0.101 Uiso 1 1 calc R U
C24 C 0.3561(5) 0.7000(5) 0.3213(6) 0.090(2) Uani 1 1 d . .
H24 H 0.3561 0.6470 0.3178 0.108 Uiso 1 1 calc R U
C25 C 0.4397(7) 0.8846(6) 0.3277(8) 0.123(2) Uani 1 1 d . .
H25A H 0.3994 0.9239 0.2948 0.185 Uiso 1 1 calc R U
H25B H 0.4796 0.8756 0.2939 0.185 Uiso 1 1 calc R U
H25C H 0.4713 0.9006 0.3932 0.185 Uiso 1 1 calc R U
C26 C 0.2065(5) 0.7154(5) 0.3199(7) 0.100(3) Uani 1 1 d . .
H26A H 0.2140 0.6882 0.3800 0.120 Uiso 1 1 calc R U
H26B H 0.1697 0.7592 0.3179 0.120 Uiso 1 1 calc R U
C27 C 0.1630(5) 0.6675(5) 0.2422(7) 0.100(3) Uani 1 1 d . .
H27A H 0.1998 0.6243 0.2414 0.120 Uiso 1 1 calc R U
H27B H 0.1507 0.6951 0.1814 0.120 Uiso 1 1 calc R U
C28 C 0.0802(6) 0.6396(7) 0.2508(9) 0.142(4) Uani 1 1 d D .
H28A H 0.0914 0.6240 0.3176 0.171 Uiso 1 1 calc R U
H28B H 0.0394 0.6819 0.2372 0.171 Uiso 1 1 calc R U
C29 C 0.0397(8) 0.5771(8) 0.1877(14) 0.260(11) Uani 1 1 d D .
H29A H -0.0203 0.5739 0.1819 0.390 Uiso 1 1 calc R U
H29B H 0.0688 0.5304 0.2145 0.390 Uiso 1 1 calc R U
H29C H 0.0437 0.5854 0.1245 0.390 Uiso 1 1 calc R U

loop_
_atom_site_aniso_label
_atom_site_aniso_U_11
_atom_site_aniso_U_22
_atom_site_aniso_U_33
_atom_site_aniso_U_23
_atom_site_aniso_U_13
_atom_site_aniso_U_12
U1 0.04773(14) 0.05490(15) 0.06474(17) 0.00027(12) 0.02431(11) -0.00459(11)
N1 0.082(4) 0.078(4) 0.076(4) -0.007(3) 0.007(4) -0.002(4)
N2 0.081(4) 0.066(4) 0.084(4) 0.010(3) 0.009(3) 0.007(3)
N3 0.087(4) 0.070(4) 0.097(5) -0.012(4) 0.008(4) -0.012(4)
N4 0.079(4) 0.073(4) 0.085(4) 0.009(3) 0.010(4) 0.003(3)
N5 0.069(4) 0.057(3) 0.093(4) 0.001(3) 0.026(3) -0.001(3)
N6 0.104(6) 0.121(6) 0.132(7) 0.024(5) 0.078(5) 0.028(5)
N7 0.093(6) 0.130(7) 0.093(5) 0.007(5) 0.007(4) -0.037(6)
N8 0.072(4) 0.073(4) 0.083(4) 0.009(3) 0.040(3) 0.003(3)
N9 0.128(6) 0.075(4) 0.087(5) -0.009(4) 0.024(4) 0.010(5)
N10 0.065(3) 0.072(4) 0.071(4) -0.013(3) 0.024(3) -0.002(3)
N11 0.072(4) 0.080(4) 0.081(4) -0.016(3) 0.037(3) 0.008(3)
O1 0.064(3) 0.071(3) 0.084(3) -0.002(2) 0.039(2) -0.005(2)
O2 0.076(3) 0.079(3) 0.104(4) -0.001(3) 0.053(3) -0.012(2)
S1 0.0940(17) 0.176(3) 0.0889(17) -0.0243(17) -0.0056(13) 0.0127(17)
S2 0.0790(12) 0.0659(11) 0.0969(15) 0.0149(10) 0.0197(11) 0.0078(10)
S3 0.0915(15) 0.0766(13) 0.135(2) -0.0311(14) 0.0158(14) -0.0075(12)
S4 0.119(2) 0.173(3) 0.119(2) 0.052(2) -0.0053(17) 0.016(2)
S5 0.1014(15) 0.0627(11) 0.0970(15) -0.0072(10) 0.0288(12) 0.0069(11)
C1 0.078(5) 0.067(4) 0.074(5) -0.015(4) 0.028(4) 0.005(4)
C2 0.057(4) 0.067(4) 0.056(4) 0.001(3) 0.007(3) 0.005(3)
C3 0.052(4) 0.070(5) 0.079(5) -0.004(4) 0.003(3) -0.004(4)
C4 0.065(4) 0.068(4) 0.087(5) 0.007(4) 0.018(4) -0.001(4)
C5 0.050(3) 0.073(5) 0.060(4) 0.002(3) 0.021(3) -0.003(3)
C6 0.080(7) 0.190(13) 0.099(7) 0.031(8) 0.024(5) 0.028(8)
C7 0.080(6) 0.107(7) 0.120(7) 0.002(6) 0.047(5) 0.014(5)
C8 0.086(6) 0.105(7) 0.102(7) 0.005(6) 0.021(5) 0.008(6)
C9 0.265(18) 0.143(11) 0.28(2) 0.072(13) 0.178(17) 0.117(12)
C10 0.155(12) 0.29(2) 0.139(12) 0.006(13) 0.019(10) -0.066(15)
C11 0.39(3) 0.173(17) 0.24(2) -0.040(15) 0.15(2) -0.089(19)
C12 0.21(2) 0.162(15) 0.35(3) -0.035(18) 0.01(2) 0.005(15)
C13 0.135(14) 0.28(2) 0.22(2) 0.015(15) 0.033(13) -0.024(13)
C14 0.115(5) 0.131(5) 0.132(5) -0.003(4) 0.054(4) 0.016(4)
C15 0.099(7) 0.119(8) 0.105(7) -0.015(6) 0.029(6) -0.046(7)
C16 0.059(5) 0.126(8) 0.103(6) 0.003(6) 0.033(4) -0.007(5)
C17 0.190(12) 0.077(6) 0.189(12) -0.001(7) 0.102(10) -0.006(7)
C18 0.37(2) 0.108(9) 0.111(10) -0.018(8) 0.048(12) 0.060(12)
C19 0.259(17) 0.095(8) 0.137(11) 0.002(7) 0.072(11) 0.033(9)
C20 0.33(3) 0.114(10) 0.214(18) -0.018(11) 0.041(17) 0.055(13)
C21 0.115(5) 0.131(5) 0.132(5) -0.003(4) 0.054(4) 0.016(4)
C22 0.074(5) 0.071(5) 0.086(5) -0.015(4) 0.032(4) 0.008(4)
C23 0.067(5) 0.091(5) 0.094(6) -0.016(4) 0.028(4) 0.022(4)
C24 0.084(5) 0.077(5) 0.112(7) -0.003(5) 0.038(5) 0.015(5)
C25 0.115(5) 0.131(5) 0.132(5) -0.003(4) 0.054(4) 0.016(4)
C26 0.094(6) 0.109(6) 0.118(7) -0.026(6) 0.064(6) -0.012(5)
C27 0.087(6) 0.100(6) 0.128(7) -0.024(6) 0.055(5) -0.014(5)
C28 0.090(7) 0.140(9) 0.211(13) -0.052(9) 0.070(8) -0.022(7)
C29 0.128(11) 0.149(13) 0.53(4) -0.077(18) 0.152(17) -0.048(10)

loop_
_atom_type_symbol
_atom_type_description
_atom_type_scat_dispersion_real
_atom_type_scat_dispersion_imag
_atom_type_scat_source
C C 0.0033 0.0016 'International Tables Vol C Tables 4.2.6.8 and 6.1.1.4'
H H 0.0000 0.0000 'International Tables Vol C Tables 4.2.6.8 and 6.1.1.4'
N N 0.0061 0.0033 'International Tables Vol C Tables 4.2.6.8 and 6.1.1.4'
O O 0.0106 0.0060 'International Tables Vol C Tables 4.2.6.8 and 6.1.1.4'
S S 0.1246 0.1234 'International Tables Vol C Tables 4.2.6.8 and 6.1.1.4'
U U -9.6767 9.6646 'International Tables Vol C Tables 4.2.6.8 and 6.1.1.4'

loop_
_geom_angle_atom_site_label_1
_geom_angle_atom_site_label_2
_geom_angle_atom_site_label_3
_geom_angle
N1 U1 N2 71.7(2)
N1 U1 N4 146.0(2)
N1 U1 N5 73.3(2)
N2 U1 N5 144.99(19)
N3 U1 N1 140.6(2)
N3 U1 N2 69.0(2)
N3 U1 N4 73.3(2)
N3 U1 N5 146.0(2)
N4 U1 N2 142.2(2)
N4 U1 N5 72.8(2)
O1 U1 N1 88.1(2)
O1 U1 N2 91.8(2)
O1 U1 N3 90.1(2)
O1 U1 N4 88.9(2)
O1 U1 N5 89.33(19)
O2 U1 N1 91.3(2)
O2 U1 N2 89.8(2)
O2 U1 N3 91.6(2)
O2 U1 N4 90.6(2)
O2 U1 N5 88.7(2)
O2 U1 O1 178.0(2)
C1 N1 U1 164.4(6)
C2 N2 U1 164.6(6)
C3 N3 U1 164.7(6)
C4 N4 U1 174.1(6)
C5 N5 U1 175.2(5)
C6 N6 C7 107.9(9)
C6 N6 C9 124.3(11)
C7 N6 C9 127.8(11)
C6 N7 C8 107.7(9)
C6 N7 C10 122.5(12)
C8 N7 C10 129.8(12)
C14 N8 C16 108.4(8)
C14 N8 C17 125.7(9)
C16 N8 C17 125.9(8)
C14 N9 C15 106.1(8)
C14 N9 C18 120.3(11)
C15 N9 C18 133.5(11)
C22 N10 C23 109.2(6)
C22 N10 C25 124.7(7)
C23 N10 C25 125.9(7)
C22 N11 C24 108.0(6)
C22 N11 C26 126.2(7)
C24 N11 C26 125.8(7)
N1 C1 S1 178.8(7)
N2 C2 S2 179.3(7)
N3 C3 S3 178.9(8)
N4 C4 S4 177.6(8)
N5 C5 S5 179.7(7)
N6 C6 N7 109.9(9)
N6 C6 H6 125.0
N7 C6 H6 125.0
N6 C7 H7 126.3
C8 C7 N6 107.4(9)
C8 C7 H7 126.3
N7 C8 H8 126.4
C7 C8 N7 107.1(9)
C7 C8 H8 126.4
N6 C9 H9A 109.5
N6 C9 H9B 109.5
N6 C9 H9C 109.5
H9A C9 H9B 109.5
H9A C9 H9C 109.5
H9B C9 H9C 109.5
N7 C10 H10A 109.4
N7 C10 H10B 109.4
N7 C10 C11 111.3(13)
H10A C10 H10B 108.0
C11 C10 H10A 109.4
C11 C10 H10B 109.4
C10 C11 H11A 108.8
C10 C11 H11B 108.8
H11A C11 H11B 107.7
C12 C11 C10 113.8(17)
C12 C11 H11A 108.8
C12 C11 H11B 108.8
C11 C12 H12A 111.3
C11 C12 H12B 111.3
C11 C12 C13 102.1(17)
H12A C12 H12B 109.2
C13 C12 H12A 111.3
C13 C12 H12B 111.3
C12 C13 H13A 109.5
C12 C13 H13B 109.5
C12 C13 H13C 109.5
H13A C13 H13B 109.5
H13A C13 H13C 109.5
H13B C13 H13C 109.5
N8 C14 H14 125.3
N9 C14 N8 109.4(9)
N9 C14 H14 125.3
N9 C15 H15 125.8
C16 C15 N9 108.5(8)
C16 C15 H15 125.8
N8 C16 H16 126.2
C15 C16 N8 107.5(8)
C15 C16 H16 126.2
N8 C17 H17A 109.5
N8 C17 H17B 109.5
N8 C17 H17C 109.5
H17A C17 H17B 109.5
H17A C17 H17C 109.5
H17B C17 H17C 109.5
N9 C18 H18A 108.8
N9 C18 H18B 108.8
H18A C18 H18B 107.7
C19 C18 N9 113.7(10)
C19 C18 H18A 108.8
C19 C18 H18B 108.8
C18 C19 H19A 107.4
C18 C19 H19B 107.4
C18 C19 C20 119.6(12)
H19A C19 H19B 107.0
C20 C19 H19A 107.4
C20 C19 H19B 107.4
C19 C20 H20A 110.5
C19 C20 H20B 110.5
H20A C20 H20B 108.7
C21 C20 C19 106.0(12)
C21 C20 H20A 110.5
C21 C20 H20B 110.5
C20 C21 H21A 109.5
C20 C21 H21B 109.5
C20 C21 H21C 109.5
H21A C21 H21B 109.5
H21A C21 H21C 109.5
H21B C21 H21C 109.5
N10 C22 H22 125.6
N11 C22 N10 108.8(6)
N11 C22 H22 125.6
N10 C23 H23 127.2
C24 C23 N10 105.6(6)
C24 C23 H23 127.2
N11 C24 H24 125.8
C23 C24 N11 108.4(7)
C23 C24 H24 125.8
N10 C25 H25A 109.5
N10 C25 H25B 109.5
N10 C25 H25C 109.5
H25A C25 H25B 109.5
H25A C25 H25C 109.5
H25B C25 H25C 109.5
N11 C26 H26A 108.2
N11 C26 H26B 108.2
H26A C26 H26B 107.4
C27 C26 N11 116.2(6)
C27 C26 H26A 108.2
C27 C26 H26B 108.2
C26 C27 H27A 109.5
C26 C27 H27B 109.5
C26 C27 C28 110.6(7)
H27A C27 H27B 108.1
C28 C27 H27A 109.5
C28 C27 H27B 109.5
C27 C28 H28A 108.5
C27 C28 H28B 108.5
H28A C28 H28B 107.5
C29 C28 C27 115.3(9)
C29 C28 H28A 108.5
C29 C28 H28B 108.5
C28 C29 H29A 109.5
C28 C29 H29B 109.5
C28 C29 H29C 109.5
H29A C29 H29B 109.5
H29A C29 H29C 109.5
H29B C29 H29C 109.5

loop_
_geom_bond_atom_site_label_1
_geom_bond_atom_site_label_2
_geom_bond_distance
U1 N1 2.434(7)
U1 N2 2.466(6)
U1 N3 2.430(7)
U1 N4 2.440(7)
U1 N5 2.468(6)
U1 O1 1.761(4)
U1 O2 1.757(5)
N1 C1 1.137(9)
N2 C2 1.140(8)
N3 C3 1.131(8)
N4 C4 1.136(8)
N5 C5 1.139(8)
N6 C6 1.269(13)
N6 C7 1.356(11)
N6 C9 1.450(14)
N7 C6 1.298(13)
N7 C8 1.345(11)
N7 C10 1.459(17)
N8 C14 1.307(11)
N8 C16 1.343(9)
N8 C17 1.452(11)
N9 C14 1.307(13)
N9 C15 1.375(11)
N9 C18 1.485(14)
N10 C22 1.307(8)
N10 C23 1.355(9)
N10 C25 1.475(11)
N11 C22 1.301(9)
N11 C24 1.349(9)
N11 C26 1.471(9)
S1 C1 1.607(9)
S2 C2 1.620(7)
S3 C3 1.618(8)
S4 C4 1.589(8)
S5 C5 1.610(8)
C6 H6 0.9500
C7 H7 0.9500
C7 C8 1.301(12)
C8 H8 0.9500
C9 H9A 0.9800
C9 H9B 0.9800
C9 H9C 0.9800
C10 H10A 0.9900
C10 H10B 0.9900
C10 C11 1.515(9)
C11 H11A 0.9900
C11 H11B 0.9900
C11 C12 1.50(2)
C12 H12A 0.9900
C12 H12B 0.9900
C12 C13 1.519(10)
C13 H13A 0.9800
C13 H13B 0.9800
C13 H13C 0.9800
C14 H14 0.9500
C15 H15 0.9500
C15 C16 1.293(13)
C16 H16 0.9500
C17 H17A 0.9800
C17 H17B 0.9800
C17 H17C 0.9800
C18 H18A 0.9900
C18 H18B 0.9900
C18 C19 1.399(17)
C19 H19A 0.9900
C19 H19B 0.9900
C19 C20 1.613(19)
C20 H20A 0.9900
C20 H20B 0.9900
C20 C21 1.506(9)
C21 H21A 0.9800
C21 H21B 0.9800
C21 H21C 0.9800
C22 H22 0.9500
C23 H23 0.9500
C23 C24 1.329(10)
C24 H24 0.9500
C25 H25A 0.9800
C25 H25B 0.9800
C25 H25C 0.9800
C26 H26A 0.9900
C26 H26B 0.9900
C26 C27 1.425(11)
C27 H27A 0.9900
C27 H27B 0.9900
C27 C28 1.520(11)
C28 H28A 0.9900
C28 H28B 0.9900
C28 C29 1.467(9)
C29 H29A 0.9800
C29 H29B 0.9800
C29 H29C 0.9800

loop_
_geom_torsion_atom_site_label_1
_geom_torsion_atom_site_label_2
_geom_torsion_atom_site_label_3
_geom_torsion_atom_site_label_4
_geom_torsion
N6 C7 C8 N7 -1.3(11)
N7 C10 C11 C12 177.3(15)
N9 C15 C16 N8 -0.8(11)
N9 C18 C19 C20 -168.7(13)
N10 C23 C24 N11 0.0(9)
N11 C26 C27 C28 176.6(9)
C6 N6 C7 C8 0.8(12)
C6 N7 C8 C7 1.4(12)
C6 N7 C10 C11 110.9(17)
C7 N6 C6 N7 0.2(12)
C8 N7 C6 N6 -1.0(13)
C8 N7 C10 C11 -73.2(18)
C9 N6 C6 N7 179.8(11)
C9 N6 C7 C8 -178.9(12)
C10 N7 C6 N6 175.7(10)
C10 N7 C8 C7 -174.9(11)
C10 C11 C12 C13 104(2)
C14 N8 C16 C15 -1.1(11)
C14 N9 C15 C16 2.3(12)
C14 N9 C18 C19 82.9(17)
C15 N9 C14 N8 -3.0(11)
C15 N9 C18 C19 -97.3(17)
C16 N8 C14 N9 2.6(11)
C17 N8 C14 N9 179.3(9)
C17 N8 C16 C15 -177.8(9)
C18 N9 C14 N8 176.8(9)
C18 N9 C15 C16 -177.4(10)
C18 C19 C20 C21 -46(2)
C22 N10 C23 C24 -0.2(9)
C22 N11 C24 C23 0.2(9)
C22 N11 C26 C27 125.4(9)
C23 N10 C22 N11 0.3(9)
C24 N11 C22 N10 -0.3(9)
C24 N11 C26 C27 -54.1(12)
C25 N10 C22 N11 175.4(7)
C25 N10 C23 C24 -175.2(8)
C26 N11 C22 N10 -179.8(7)
C26 N11 C24 C23 179.7(8)
C26 C27 C28 C29 -166.7(13)
